data_2227061
loop_
_publ_author_name
'Hou, Jing-Jing'
'Cheng, Xian-Chao'
'Wang, Run-Ling'
'Wang, Shu-Qing'

_publ_section_title
;
 Methyl 3-(cyclopropylmethoxy)-4-hydroxybenzoate
;
_journal_coeditor_code RZ2473
_journal_issue 8
_journal_name_full 'Acta Crystallographica Section E'
_journal_page_first o2004
_journal_paper_doi 10.1107/S1600536810026826
_journal_volume 66
_journal_year 2010
_chemical_formula_iupac 'C12 H14 O4'
_chemical_formula_moiety 'C12 H14 O4'
_chemical_formula_sum 'C12 H14 O4'
_chemical_formula_weight 222.23
_chemical_name_systematic
;
Methyl 3-(cyclopropylmethoxy)-4-hydroxybenzoate
;
_space_group_IT_number 14
_symmetry_cell_setting monoclinic
_symmetry_space_group_name_Hall '-P 2yn'
_symmetry_space_group_name_H-M 'P 1 21/n 1'
_atom_sites_solution_hydrogens geom
_atom_sites_solution_primary direct
_atom_sites_solution_secondary difmap
_audit_creation_method SHELXL-97
_cell_angle_alpha 90.00
_cell_angle_beta 102.22(3)
_cell_angle_gamma 90.00
_cell_formula_units_Z 4
_cell_length_a 9.2326(18)
_cell_length_b 7.4747(15)
_cell_length_c 16.105(3)
_cell_measurement_reflns_used 3285
_cell_measurement_temperature 113(2)
_cell_measurement_theta_max 27.866
_cell_measurement_theta_min 2.352
_cell_volume 1086.2(4)
_computing_cell_refinement 'CrystalClear (Rigaku, 2005)'
_computing_data_collection 'CrystalClear (Rigaku, 2005)'
_computing_data_reduction 'CrystalClear (Rigaku, 2005)'
_computing_molecular_graphics 'SHELXTL (Sheldrick, 2008)'
_computing_publication_material 'SHELXTL (Sheldrick, 2008)'
_computing_structure_refinement 'SHELXTL (Sheldrick, 2008)'
_computing_structure_solution 'SHELXTL (Sheldrick, 2008)'
_diffrn_ambient_temperature 113(2)
_diffrn_detector_area_resol_mean 7.31
_diffrn_measured_fraction_theta_full 0.997
_diffrn_measured_fraction_theta_max 0.997
_diffrn_measurement_device_type 'Rigaku Saturn CCD area-detector'
_diffrn_measurement_method '\w and \f scans'
_diffrn_radiation_monochromator confocal
_diffrn_radiation_source 'rotating anode'
_diffrn_radiation_type MoK\a
_diffrn_radiation_wavelength 0.71073
_diffrn_reflns_av_R_equivalents 0.0312
_diffrn_reflns_av_sigmaI/netI 0.0278
_diffrn_reflns_limit_h_max 10
_diffrn_reflns_limit_h_min -10
_diffrn_reflns_limit_k_max 8
_diffrn_reflns_limit_k_min -8
_diffrn_reflns_limit_l_max 19
_diffrn_reflns_limit_l_min -14
_diffrn_reflns_number 7033
_diffrn_reflns_theta_full 25.01
_diffrn_reflns_theta_max 25.01
_diffrn_reflns_theta_min 2.35
_diffrn_standards_decay_% 0
_diffrn_standards_interval_count 0
_diffrn_standards_interval_time 0
_diffrn_standards_number 0
_exptl_absorpt_coefficient_mu 0.102
_exptl_absorpt_correction_T_max 0.9879
_exptl_absorpt_correction_T_min 0.9760
_exptl_absorpt_correction_type multi-scan
_exptl_absorpt_process_details '(Crystalclear; Rigaku, 2005)'
_exptl_crystal_colour colourless
_exptl_crystal_density_diffrn 1.359
_exptl_crystal_density_method 'not measured'
_exptl_crystal_description block
_exptl_crystal_F_000 472
_exptl_crystal_size_max 0.24
_exptl_crystal_size_mid 0.22
_exptl_crystal_size_min 0.12
_refine_diff_density_max 0.267
_refine_diff_density_min -0.184
_refine_ls_extinction_coef 0.137(12)
_refine_ls_extinction_expression Fc^*^=kFc[1+0.001xFc^2^\l^3^/sin(2\q)]^-1/4^
_refine_ls_extinction_method 'SHELXTL (Sheldrick, 2008)'
_refine_ls_goodness_of_fit_ref 1.055
_refine_ls_hydrogen_treatment constr
_refine_ls_matrix_type full
_refine_ls_number_parameters 148
_refine_ls_number_reflns 1904
_refine_ls_number_restraints 0
_refine_ls_restrained_S_all 1.055
_refine_ls_R_factor_all 0.0419
_refine_ls_R_factor_gt 0.0362
_refine_ls_shift/su_max 0.001
_refine_ls_shift/su_mean 0.000
_refine_ls_structure_factor_coef Fsqd
_refine_ls_weighting_details 'calc w=1/[\s^2^(Fo^2^)+(0.0700P)^2^+0.0000P] where P=(Fo^2^+2Fc^2^)/3'
_refine_ls_weighting_scheme calc
_refine_ls_wR_factor_gt 0.0942
_refine_ls_wR_factor_ref 0.0998
_reflns_number_gt 1614
_reflns_number_total 1904
_reflns_threshold_expression I>2sigma(I)
_cod_data_source_file rz2473.cif
_cod_data_source_block I
_cod_original_cell_volume 1086.3(4)
_cod_original_sg_symbol_H-M 'P 21/n'
_cod_database_code 2227061
_cod_database_fobs_code 2227061

loop_
_symmetry_equiv_pos_as_xyz
'x, y, z'
'-x+1/2, y+1/2, -z+1/2'
'-x, -y, -z'
'x-1/2, -y-1/2, z-1/2'

loop_
_atom_site_type_symbol
_atom_site_label
_atom_site_fract_x
_atom_site_fract_y
_atom_site_fract_z
_atom_site_U_iso_or_equiv
_atom_site_adp_type
_atom_site_calc_flag
_atom_site_refinement_flags
_atom_site_occupancy
_atom_site_disorder_assembly
_atom_site_disorder_group
O O1 1.20469(11) 0.31399(12) 0.41048(5) 0.0325(3) Uani d . 1 . .
O O2 1.30178(9) 0.17490(11) 0.31110(5) 0.0271(3) Uani d . 1 . .
O O3 0.89725(9) 0.09184(11) 0.06138(5) 0.0239(3) Uani d . 1 . .
H H3 0.8217 0.1289 0.0271 0.036 Uiso calc R 1 . .
O O4 0.65026(9) 0.22515(10) 0.10058(5) 0.0201(3) Uani d . 1 . .
C C1 1.44532(14) 0.17415(17) 0.36957(8) 0.0298(3) Uani d . 1 . .
H H1A 1.4785 0.2976 0.3822 0.045 Uiso calc R 1 . .
H H1B 1.5174 0.1108 0.3436 0.045 Uiso calc R 1 . .
H H1C 1.4368 0.1136 0.4223 0.045 Uiso calc R 1 . .
C C2 1.19019(14) 0.24965(14) 0.33996(8) 0.0216(3) Uani d . 1 . .
C C3 1.04746(14) 0.24370(13) 0.27724(7) 0.0192(3) Uani d . 1 . .
C C4 1.03704(13) 0.16800(14) 0.19666(7) 0.0186(3) Uani d . 1 . .
H H4 1.1222 0.1169 0.1817 0.022 Uiso calc R 1 . .
C C5 0.90327(13) 0.16755(13) 0.13899(7) 0.0170(3) Uani d . 1 . .
C C6 0.77661(13) 0.23945(13) 0.16152(7) 0.0175(3) Uani d . 1 . .
C C7 0.78714(14) 0.31575(15) 0.24153(7) 0.0211(3) Uani d . 1 . .
H H7 0.7020 0.3661 0.2568 0.025 Uiso calc R 1 . .
C C8 0.92302(14) 0.31775(15) 0.29883(8) 0.0217(3) Uani d . 1 . .
H H8 0.9305 0.3704 0.3533 0.026 Uiso calc R 1 . .
C C9 0.51186(13) 0.27000(15) 0.12305(7) 0.0215(3) Uani d . 1 . .
H H9A 0.5102 0.3987 0.1374 0.026 Uiso calc R 1 . .
H H9B 0.4996 0.1998 0.1732 0.026 Uiso calc R 1 . .
C C10 0.38989(13) 0.22846(15) 0.04938(7) 0.0213(3) Uani d . 1 . .
H H10 0.3932 0.1075 0.0233 0.026 Uiso calc R 1 . .
C C11 0.32129(13) 0.37525(17) -0.00999(8) 0.0274(3) Uani d . 1 . .
H H11A 0.3624 0.4974 0.0009 0.033 Uiso calc R 1 . .
H H11B 0.2860 0.3447 -0.0707 0.033 Uiso calc R 1 . .
C C12 0.23882(13) 0.29816(16) 0.05244(8) 0.0241(3) Uani d . 1 . .
H H12A 0.1526 0.2203 0.0301 0.029 Uiso calc R 1 . .
H H12B 0.2291 0.3730 0.1017 0.029 Uiso calc R 1 . .

loop_
_atom_site_aniso_label
_atom_site_aniso_U_11
_atom_site_aniso_U_22
_atom_site_aniso_U_33
_atom_site_aniso_U_12
_atom_site_aniso_U_13
_atom_site_aniso_U_23
O1 0.0332(6) 0.0402(5) 0.0194(5) -0.0017(4) -0.0049(4) -0.0076(4)
O2 0.0191(5) 0.0353(5) 0.0232(5) -0.0006(3) -0.0039(4) -0.0021(4)
O3 0.0193(5) 0.0356(5) 0.0146(4) 0.0066(3) -0.0014(3) -0.0044(4)
O4 0.0138(5) 0.0270(5) 0.0183(4) 0.0017(3) 0.0006(3) -0.0009(3)
C1 0.0184(7) 0.0340(7) 0.0312(7) -0.0028(5) -0.0080(6) 0.0015(6)
C2 0.0234(7) 0.0186(6) 0.0203(6) -0.0035(4) -0.0006(5) 0.0027(5)
C3 0.0224(7) 0.0165(6) 0.0166(6) -0.0030(4) -0.0003(5) 0.0020(4)
C4 0.0177(6) 0.0190(6) 0.0189(6) 0.0004(4) 0.0034(5) 0.0012(5)
C5 0.0205(6) 0.0164(6) 0.0132(6) -0.0008(4) 0.0016(5) 0.0002(4)
C6 0.0178(6) 0.0163(6) 0.0172(6) -0.0011(4) 0.0008(5) 0.0031(4)
C7 0.0208(7) 0.0206(6) 0.0223(6) 0.0002(5) 0.0058(5) -0.0016(5)
C8 0.0272(7) 0.0204(6) 0.0168(6) -0.0031(5) 0.0029(5) -0.0024(5)
C9 0.0172(7) 0.0242(6) 0.0235(6) 0.0031(4) 0.0054(5) 0.0004(5)
C10 0.0163(7) 0.0237(6) 0.0233(6) 0.0012(4) 0.0031(5) -0.0016(5)
C11 0.0205(7) 0.0353(7) 0.0259(7) 0.0040(5) 0.0041(5) 0.0060(5)
C12 0.0165(7) 0.0284(6) 0.0271(7) 0.0005(5) 0.0041(5) 0.0007(5)

loop_
_atom_type_symbol
_atom_type_description
_atom_type_scat_dispersion_real
_atom_type_scat_dispersion_imag
_atom_type_scat_source
C C 0.0033 0.0016 'International Tables Vol C Tables 4.2.6.8 and 6.1.1.4'
H H 0.0000 0.0000 'International Tables Vol C Tables 4.2.6.8 and 6.1.1.4'
O O 0.0106 0.0060 'International Tables Vol C Tables 4.2.6.8 and 6.1.1.4'

loop_
_geom_angle_atom_site_label_1
_geom_angle_atom_site_label_2
_geom_angle_atom_site_label_3
_geom_angle_site_symmetry_1
_geom_angle_site_symmetry_3
_geom_angle
_geom_angle_publ_flag
C2 O2 C1 . . 116.08(9) ?
C5 O3 H3 . . 109.5 ?
C6 O4 C9 . . 118.13(9) ?
O2 C1 H1A . . 109.5 ?
O2 C1 H1B . . 109.5 ?
H1A C1 H1B . . 109.5 ?
O2 C1 H1C . . 109.5 ?
H1A C1 H1C . . 109.5 ?
H1B C1 H1C . . 109.5 ?
O1 C2 O2 . . 123.32(11) ?
O1 C2 C3 . . 123.75(12) ?
O2 C2 C3 . . 112.92(10) ?
C8 C3 C4 . . 119.77(11) ?
C8 C3 C2 . . 118.84(10) ?
C4 C3 C2 . . 121.38(12) ?
C5 C4 C3 . . 120.08(12) ?
C5 C4 H4 . . 120.0 ?
C3 C4 H4 . . 120.0 ?
O3 C5 C4 . . 118.40(11) ?
O3 C5 C6 . . 121.48(10) ?
C4 C5 C6 . . 120.10(10) ?
O4 C6 C7 . . 125.49(11) ?
O4 C6 C5 . . 114.69(10) ?
C7 C6 C5 . . 119.81(11) ?
C8 C7 C6 . . 119.63(12) ?
C8 C7 H7 . . 120.2 ?
C6 C7 H7 . . 120.2 ?
C3 C8 C7 . . 120.58(11) ?
C3 C8 H8 . . 119.7 ?
C7 C8 H8 . . 119.7 ?
O4 C9 C10 . . 108.28(9) ?
O4 C9 H9A . . 110.0 ?
C10 C9 H9A . . 110.0 ?
O4 C9 H9B . . 110.0 ?
C10 C9 H9B . . 110.0 ?
H9A C9 H9B . . 108.4 ?
C9 C10 C12 . . 117.02(10) ?
C9 C10 C11 . . 120.08(10) ?
C12 C10 C11 . . 59.87(8) ?
C9 C10 H10 . . 116.0 ?
C12 C10 H10 . . 116.0 ?
C11 C10 H10 . . 116.0 ?
C12 C11 C10 . . 59.90(8) ?
C12 C11 H11A . . 117.8 ?
C10 C11 H11A . . 117.8 ?
C12 C11 H11B . . 117.8 ?
C10 C11 H11B . . 117.8 ?
H11A C11 H11B . . 114.9 ?
C11 C12 C10 . . 60.23(8) ?
C11 C12 H12A . . 117.7 ?
C10 C12 H12A . . 117.7 ?
C11 C12 H12B . . 117.7 ?
C10 C12 H12B . . 117.7 ?
H12A C12 H12B . . 114.9 ?

loop_
_geom_bond_atom_site_label_1
_geom_bond_atom_site_label_2
_geom_bond_site_symmetry_2
_geom_bond_distance
_geom_bond_publ_flag
O1 C2 . 1.2144(14) ?
O2 C2 . 1.3389(15) ?
O2 C1 . 1.4541(14) ?
O3 C5 . 1.3625(13) ?
O3 H3 . 0.8400 ?
O4 C6 . 1.3604(14) ?
O4 C9 . 1.4394(15) ?
C1 H1A . 0.9800 ?
C1 H1B . 0.9800 ?
C1 H1C . 0.9800 ?
C2 C3 . 1.4816(16) ?
C3 C8 . 1.3845(18) ?
C3 C4 . 1.4002(16) ?
C4 C5 . 1.3792(16) ?
C4 H4 . 0.9500 ?
C5 C6 . 1.4028(17) ?
C6 C7 . 1.3936(17) ?
C7 C8 . 1.3913(18) ?
C7 H7 . 0.9500 ?
C8 H8 . 0.9500 ?
C9 C10 . 1.4855(16) ?
C9 H9A . 0.9900 ?
C9 H9B . 0.9900 ?
C10 C12 . 1.4993(17) ?
C10 C11 . 1.5043(16) ?
C10 H10 . 1.0000 ?
C11 C12 . 1.4988(17) ?
C11 H11A . 0.9900 ?
C11 H11B . 0.9900 ?
C12 H12A . 0.9900 ?
C12 H12B . 0.9900 ?

loop_
_geom_hbond_atom_site_label_D
_geom_hbond_atom_site_label_H
_geom_hbond_atom_site_label_A
_geom_hbond_site_symmetry_A
_geom_hbond_distance_DH
_geom_hbond_distance_HA
_geom_hbond_distance_DA
_geom_hbond_angle_DHA
O3 H3 O1 4_565 0.84 2.00 2.7808(14) 153.4

loop_
_geom_torsion_atom_site_label_1
_geom_torsion_atom_site_label_2
_geom_torsion_atom_site_label_3
_geom_torsion_atom_site_label_4
_geom_torsion_site_symmetry_1
_geom_torsion_site_symmetry_2
_geom_torsion_site_symmetry_3
_geom_torsion_site_symmetry_4
_geom_torsion
_geom_torsion_publ_flag
C1 O2 C2 O1 . . . . -0.02(15) ?
C1 O2 C2 C3 . . . . -179.41(9) ?
O1 C2 C3 C8 . . . . 1.07(16) ?
O2 C2 C3 C8 . . . . -179.54(9) ?
O1 C2 C3 C4 . . . . 179.92(10) ?
O2 C2 C3 C4 . . . . -0.69(14) ?
C8 C3 C4 C5 . . . . 0.13(16) ?
C2 C3 C4 C5 . . . . -178.71(9) ?
C3 C4 C5 O3 . . . . -179.66(9) ?
C3 C4 C5 C6 . . . . -1.38(15) ?
C9 O4 C6 C7 . . . . -8.73(15) ?
C9 O4 C6 C5 . . . . 170.55(9) ?
O3 C5 C6 O4 . . . . 0.66(14) ?
C4 C5 C6 O4 . . . . -177.57(9) ?
O3 C5 C6 C7 . . . . 179.98(10) ?
C4 C5 C6 C7 . . . . 1.75(15) ?
O4 C6 C7 C8 . . . . 178.38(9) ?
C5 C6 C7 C8 . . . . -0.86(16) ?
C4 C3 C8 C7 . . . . 0.76(16) ?
C2 C3 C8 C7 . . . . 179.63(10) ?
C6 C7 C8 C3 . . . . -0.39(16) ?
C6 O4 C9 C10 . . . . -174.90(9) ?
O4 C9 C10 C12 . . . . -168.23(9) ?
O4 C9 C10 C11 . . . . -99.07(12) ?
C9 C10 C11 C12 . . . . -105.72(12) ?
C9 C10 C12 C11 . . . . 110.76(12) ?

loop_
_cod_related_entry_id
_cod_related_entry_database
_cod_related_entry_code
1 ChemSpider 24745511
